data_2008588
loop_
_publ_author_name
'Kandasamy Chinnakali'
'Hoong-Kun Fun'
'Kamaraj Sriraghavan'
'Vayalakkavoor T.Ramakrishnan'

_publ_section_title
;
 9-Hydroxy-8-iodo-4-methyl-7,8,9,10-tetrahydrobenzo[<i>h</i>]coumarin
;
_journal_issue 6
_journal_name_full 'Acta Crystallographica Section C'
_journal_page_first 946
_journal_page_last 948
_journal_paper_doi 10.1107/S0108270199002036
_journal_volume 55
_journal_year 1999
_chemical_formula_sum 'C14 H13 I O3'
_chemical_formula_weight 356.14
_chemical_name_systematic
;
9-hydroxy-8-iodo-4-methyl-7,8,9,10-tetrahydro-7,8-benzocoumarin
;
_space_group_IT_number 14
_symmetry_cell_setting monoclinic
_symmetry_space_group_name_Hall '-P 2ybc'
_symmetry_space_group_name_H-M 'P 1 21/c 1'
_audit_creation_method SHELXL-97
_cell_angle_alpha 90.00
_cell_angle_beta 104.2300(10)
_cell_angle_gamma 90.00
_cell_formula_units_Z 4
_cell_length_a 5.49310(10)
_cell_length_b 22.2521(3)
_cell_length_c 11.0350(2)
_cell_measurement_reflns_used 2021
_cell_measurement_temperature 293(2)
_cell_measurement_theta_max 26.99
_cell_measurement_theta_min 2.64
_cell_volume 1307.45(4)
_computing_cell_refinement 'SAINT (Siemens, 1996)'
_computing_data_collection 'SMART (Siemens, 1996)'
_computing_data_reduction SAINT
_computing_molecular_graphics SHELXTL
_computing_publication_material 'SHELXTL  and PARST (Nardelli, 1995)'
_computing_structure_refinement SHELXTL
_computing_structure_solution 'SHELXTL (Sheldrick, 1997)'
_diffrn_ambient_temperature 293(2)
_diffrn_detector_area_resol_mean 8.33
_diffrn_measurement_device
;
Siemens SMART CCD area detector diffractometer
;
_diffrn_measurement_method '\w scans'
_diffrn_radiation_monochromator graphite
_diffrn_radiation_source 'fine-focus sealed tube'
_diffrn_radiation_type MoK\a
_diffrn_radiation_wavelength 0.71073
_diffrn_reflns_av_R_equivalents 0.021
_diffrn_reflns_av_sigmaI/netI 0.025
_diffrn_reflns_limit_h_max 6
_diffrn_reflns_limit_h_min -6
_diffrn_reflns_limit_k_max 28
_diffrn_reflns_limit_k_min 0
_diffrn_reflns_limit_l_max 14
_diffrn_reflns_limit_l_min 0
_diffrn_reflns_number 8143
_diffrn_reflns_theta_max 26.99
_diffrn_reflns_theta_min 2.64
_exptl_absorpt_coefficient_mu 2.446
_exptl_absorpt_correction_T_max 0.415
_exptl_absorpt_correction_T_min 0.361
_exptl_absorpt_correction_type multi-scan
_exptl_absorpt_process_details
;
empirical (SADABS; Sheldrick, 1997)
;
_exptl_crystal_colour 'light brown'
_exptl_crystal_density_diffrn 1.809
_exptl_crystal_density_method 'not measured'
_exptl_crystal_description parallelepiped
_exptl_crystal_F_000 696
_exptl_crystal_size_max 0.44
_exptl_crystal_size_mid 0.38
_exptl_crystal_size_min 0.36
_refine_diff_density_max 1.03
_refine_diff_density_min -1.08
_refine_ls_extinction_method none
_refine_ls_goodness_of_fit_ref 1.208
_refine_ls_hydrogen_treatment constr
_refine_ls_matrix_type full
_refine_ls_number_parameters 165
_refine_ls_number_reflns 2824
_refine_ls_number_restraints 0
_refine_ls_restrained_S_all 1.208
_refine_ls_R_factor_all 0.060
_refine_ls_R_factor_gt 0.053
_refine_ls_shift/su_max 0.000
_refine_ls_shift/su_mean 0.000
_refine_ls_structure_factor_coef Fsqd
_refine_ls_weighting_details 'calc w = 1/[\s^2^(Fo^2^)+(0.0530P)^2^+4.5488P] where P=(Fo^2^+2Fc^2^)/3'
_refine_ls_weighting_scheme calc
_refine_ls_wR_factor_ref 0.151
_reflns_number_gt 2463
_reflns_number_total 2824
_reflns_threshold_expression I>2\s(I)
_cod_data_source_file na1400.cif
_cod_data_source_block I
_cod_original_sg_symbol_H-M 'P 21/c'
_cod_database_code 2008588

loop_
_symmetry_equiv_pos_as_xyz
'x, y, z'
'-x, y+1/2, -z+1/2'
'-x, -y, -z'
'x, -y+1/2, z+1/2'

loop_
_atom_site_label
_atom_site_fract_x
_atom_site_fract_y
_atom_site_fract_z
_atom_site_U_iso_or_equiv
_atom_site_adp_type
_atom_site_calc_flag
_atom_site_refinement_flags
_atom_site_occupancy
_atom_site_disorder_assembly
_atom_site_disorder_group
_atom_site_type_symbol
I1 .10963(9) .44208(2) .36910(5) .0661(2) Uani d . 1 . . I
O1 .8061(7) .29106(16) .0041(4) .0412(8) Uani d . 1 . . O
C2 .9557(11) .2687(3) -.0675(6) .0467(13) Uani d . 1 . . C
C3 .9369(12) .2966(3) -.1867(6) .0488(14) Uani d . 1 . . C
H3 1.0371 .2820 -.2368 .059 Uiso calc R 1 . . H
C4 .7806(12) .3433(3) -.2302(5) .0475(13) Uani d . 1 . . C
C5 .4648(13) .4169(3) -.1800(6) .0507(14) Uani d . 1 . . C
H5 .4476 .4369 -.2557 .061 Uiso calc R 1 . . H
C6 .3343(12) .4360(3) -.0978(6) .0506(14) Uani d . 1 . . C
H6 .2275 .4689 -.1189 .061 Uiso calc R 1 . . H
C7 .3555(10) .4079(2) .0179(5) .0408(11) Uani d . 1 . . C
C8 .5083(10) .3577(2) .0494(5) .0374(11) Uani d . 1 . . C
C9 .6438(10) .3392(2) -.0362(5) .0368(11) Uani d . 1 . . C
C10 .6280(11) .3664(2) -.1515(5) .0420(12) Uani d . 1 . . C
O11 1.0953(9) .2281(2) -.0213(5) .0587(11) Uani d . 1 . . O
C12 .2125(11) .4320(3) .1101(6) .0456(13) Uani d . 1 . . C
H12A .2125 .4756 .1078 .055 Uiso calc R 1 . . H
H12B .0394 .4185 .0851 .055 Uiso calc R 1 . . H
C13 .3280(11) .4112(3) .2414(6) .0467(13) Uani d . 1 . . C
H13 .4965 .4286 .2681 .056 Uiso calc R 1 . . H
C14 .3540(11) .3428(3) .2479(5) .0434(12) Uani d . 1 . . C
H14 .1898 .3245 .2119 .052 Uiso calc R 1 . . H
C15 .5373(10) .3241(2) .1710(5) .0397(11) Uani d . 1 . . C
H15A .7072 .3300 .2212 .048 Uiso calc R 1 . . H
H15B .5158 .2815 .1527 .048 Uiso calc R 1 . . H
O16 .4509(8) .3195(2) .3674(4) .0540(11) Uani d . 1 . . O
H16 .3351 .3099 .3981 .081 Uiso calc R 1 . . H
C17 .7711(19) .3711(4) -.3545(7) .074(2) Uani d . 1 . . C
H17A .8840 .3502 -.3939 .110 Uiso calc R 1 . . H
H17B .8200 .4126 -.3432 .110 Uiso calc R 1 . . H
H17C .6033 .3685 -.4064 .110 Uiso calc R 1 . . H

loop_
_atom_site_aniso_label
_atom_site_aniso_U_11
_atom_site_aniso_U_22
_atom_site_aniso_U_33
_atom_site_aniso_U_12
_atom_site_aniso_U_13
_atom_site_aniso_U_23
I1 .0643(3) .0663(3) .0735(4) .0078(2) .0280(2) -.0052(2)
O1 .046(2) .0357(18) .042(2) .0059(16) .0106(16) -.0024(15)
C2 .050(3) .041(3) .053(3) -.006(2) .019(3) -.011(2)
C3 .061(4) .043(3) .048(3) -.011(3) .024(3) -.012(2)
C4 .064(4) .039(3) .039(3) -.015(3) .011(3) -.009(2)
C5 .065(4) .047(3) .038(3) .001(3) .009(3) .010(2)
C6 .053(3) .037(3) .056(4) .007(2) .004(3) .007(2)
C7 .038(3) .032(2) .050(3) -.002(2) .006(2) .000(2)
C8 .036(2) .033(2) .041(3) -.002(2) .006(2) -.002(2)
C9 .039(3) .029(2) .039(3) -.0040(19) .004(2) -.004(2)
C10 .052(3) .035(3) .036(3) -.007(2) .006(2) -.006(2)
O11 .065(3) .049(2) .070(3) .013(2) .030(2) .000(2)
C12 .040(3) .039(3) .058(3) .005(2) .014(3) .000(2)
C13 .038(3) .046(3) .058(3) .002(2) .014(2) -.006(3)
C14 .039(3) .041(3) .049(3) -.002(2) .009(2) .002(2)
C15 .043(3) .034(2) .044(3) .004(2) .012(2) .004(2)
O16 .047(2) .070(3) .047(2) .000(2) .0151(18) .013(2)
C17 .118(7) .063(4) .044(4) -.002(4) .028(4) -.003(3)

loop_
_atom_type_symbol
_atom_type_description
_atom_type_scat_dispersion_real
_atom_type_scat_dispersion_imag
_atom_type_scat_source
C C 0.0033 0.0016 'International Tables Vol C Tables 4.2.6.8 and 6.1.1.4'
H H 0.0000 0.0000 'International Tables Vol C Tables 4.2.6.8 and 6.1.1.4'
O O 0.0106 0.0060 'International Tables Vol C Tables 4.2.6.8 and 6.1.1.4'
I I -0.4742 1.8119 'International Tables Vol C Tables 4.2.6.8 and 6.1.1.4'

loop_
_geom_angle_atom_site_label_1
_geom_angle_atom_site_label_2
_geom_angle_atom_site_label_3
_geom_angle
_geom_angle_publ_flag
C2 O1 C9 121.6(5) ?
O11 C2 O1 115.8(6) yes
O11 C2 C3 127.1(6) yes
O1 C2 C3 117.0(5) ?
C4 C3 C2 123.5(6) ?
C4 C3 H3 118.3 ?
C2 C3 H3 118.3 ?
C3 C4 C10 118.1(5) ?
C3 C4 C17 121.2(6) ?
C10 C4 C17 120.7(6) ?
C6 C5 C10 120.5(5) ?
C6 C5 H5 119.7 ?
C10 C5 H5 119.7 ?
C5 C6 C7 122.0(5) ?
C5 C6 H6 119.0 ?
C7 C6 H6 119.0 ?
C8 C7 C6 119.8(6) ?
C8 C7 C12 119.6(5) ?
C6 C7 C12 120.6(5) ?
C7 C8 C9 117.1(5) ?
C7 C8 C15 123.1(5) ?
C9 C8 C15 119.8(5) ?
C10 C9 O1 121.0(5) ?
C10 C9 C8 124.4(5) ?
O1 C9 C8 114.5(5) yes
C9 C10 C5 116.0(5) ?
C9 C10 C4 118.7(5) ?
C5 C10 C4 125.2(5) yes
C13 C12 C7 111.6(5) ?
C13 C12 H12A 109.3 ?
C7 C12 H12A 109.3 ?
C13 C12 H12B 109.3 ?
C7 C12 H12B 109.3 ?
H12A C12 H12B 108.0 ?
C12 C13 C14 111.4(5) ?
C12 C13 I1 110.9(4) ?
C14 C13 I1 110.2(4) ?
C12 C13 H13 108.1 ?
C14 C13 H13 108.1 ?
I1 C13 H13 108.1 ?
O16 C14 C15 105.9(4) ?
O16 C14 C13 115.1(5) ?
C15 C14 C13 108.2(5) ?
O16 C14 H14 109.2 ?
C15 C14 H14 109.2 ?
C13 C14 H14 109.2 ?
C8 C15 C14 114.8(4) ?
C8 C15 H15A 108.6 ?
C14 C15 H15A 108.6 ?
C8 C15 H15B 108.6 ?
C14 C15 H15B 108.6 ?
H15A C15 H15B 107.5 ?
C14 O16 H16 109.5 ?
C4 C17 H17A 109.5 ?
C4 C17 H17B 109.5 ?
H17A C17 H17B 109.5 ?
C4 C17 H17C 109.5 ?
H17A C17 H17C 109.5 ?
H17B C17 H17C 109.5 ?

loop_
_geom_bond_atom_site_label_1
_geom_bond_atom_site_label_2
_geom_bond_site_symmetry_2
_geom_bond_distance
_geom_bond_publ_flag
I1 C13 . 2.175(6) yes
O1 C2 . 1.366(7) ?
O1 C9 . 1.395(6) ?
C2 O11 . 1.214(8) ?
C2 C3 . 1.435(9) ?
C3 C4 . 1.357(9) yes
C3 H3 . .9300 ?
C4 C10 . 1.442(8) ?
C4 C17 . 1.495(9) ?
C5 C6 . 1.356(10) yes
C5 C10 . 1.424(8) ?
C5 H5 . .9300 ?
C6 C7 . 1.401(9) ?
C6 H6 . .9300 ?
C7 C8 . 1.390(7) ?
C7 C12 . 1.528(8) yes
C8 C9 . 1.400(8) ?
C8 C15 . 1.509(7) yes
C9 C10 . 1.393(8) ?
C12 C13 . 1.505(9) yes
C12 H12A . .9700 ?
C12 H12B . .9700 ?
C13 C14 . 1.527(8) yes
C13 H13 . .9800 ?
C14 O16 . 1.395(7) yes
C14 C15 . 1.526(8) yes
C14 H14 . .9800 ?
C15 H15A . .9700 ?
C15 H15B . .9700 ?
O16 H16 . .8200 ?
C17 H17A . .9600 ?
C17 H17B . .9600 ?
C17 H17C . .9600 ?

loop_
_geom_hbond_atom_site_label_D
_geom_hbond_atom_site_label_H
_geom_hbond_atom_site_label_A
_geom_hbond_site_symmetry_A
_geom_hbond_distance_DH
_geom_hbond_distance_HA
_geom_hbond_distance_DA
_geom_hbond_angle_DHA
_geom_hbond_publ_flag
O16 H16 O11 4_455 0.82 1.95 2.761(7) 168 yes

loop_
_geom_torsion_atom_site_label_1
_geom_torsion_atom_site_label_2
_geom_torsion_atom_site_label_3
_geom_torsion_atom_site_label_4
_geom_torsion
_geom_torsion_publ_flag
C9 O1 C2 O11 177.7(5) ?
C9 O1 C2 C3 -0.5(7) ?
O11 C2 C3 C4 -177.9(6) ?
O1 C2 C3 C4 0.1(8) ?
C2 C3 C4 C10 0.8(9) ?
C2 C3 C4 C17 179.2(6) ?
C10 C5 C6 C7 0.7(10) ?
C5 C6 C7 C8 -2.0(9) ?
C5 C6 C7 C12 177.9(6) ?
C6 C7 C8 C9 2.7(8) ?
C12 C7 C8 C9 -177.1(5) ?
C6 C7 C8 C15 -178.8(5) ?
C12 C7 C8 C15 1.3(8) yes
C2 O1 C9 C10 0.1(7) ?
C2 O1 C9 C8 -178.5(5) ?
C7 C8 C9 C10 -2.5(8) ?
C15 C8 C9 C10 179.0(5) ?
C7 C8 C9 O1 176.0(4) ?
C15 C8 C9 O1 -2.5(7) ?
O1 C9 C10 C5 -177.1(5) ?
C8 C9 C10 C5 1.3(8) ?
O1 C9 C10 C4 0.9(7) ?
C8 C9 C10 C4 179.3(5) ?
C6 C5 C10 C9 -0.3(9) ?
C6 C5 C10 C4 -178.2(6) ?
C3 C4 C10 C9 -1.3(8) ?
C17 C4 C10 C9 -179.7(6) ?
C3 C4 C10 C5 176.5(6) ?
C17 C4 C10 C5 -1.9(9) ?
C8 C7 C12 C13 20.6(7) yes
C6 C7 C12 C13 -159.3(5) ?
C7 C12 C13 C14 -53.9(6) yes
C7 C12 C13 I1 -177.0(4) ?
C12 C13 C14 O16 -177.7(5) ?
I1 C13 C14 O16 -54.2(6) ?
C12 C13 C14 C15 64.2(6) yes
I1 C13 C14 C15 -172.3(4) ?
C7 C8 C15 C14 9.7(7) yes
C9 C8 C15 C14 -171.9(5) ?
O16 C14 C15 C8 -164.6(5) ?
C13 C14 C15 C8 -40.7(6) yes
